data_8101145
loop_
_publ_author_name
'Ijjaali, Ismail'
'Ibers, James A.'

_publ_section_title
;
Crystal structure of palladium selenide, PdSe
;
_journal_issue 4
_journal_name_full 'Zeitschrift f\"ur Kristallographie - New Crystal Structures'
_journal_page_first 485
_journal_page_last 486
_journal_volume 216
_journal_year 2001
_chemical_formula_structural 'Pd Se'
_chemical_formula_sum 'Pd Se'
_chemical_formula_weight 185.36
_space_group_IT_number 135
_symmetry_cell_setting tetragonal
_symmetry_space_group_name_Hall '-P 4c 2ab'
_symmetry_space_group_name_H-M 'P 42/m b c'
_cell_angle_alpha 90.00
_cell_angle_beta 90.00
_cell_angle_gamma 90.00
_cell_formula_units_Z 24
_cell_length_a 11.5646(6)
_cell_length_b 11.5646(6)
_cell_length_c 6.9978(6)
_cell_measurement_temperature 153(2)
_cell_volume 935.89(11)
_diffrn_ambient_temperature 153(2)
_exptl_crystal_density_diffrn 7.893
_cod_depositor_comments
;
The following automatic conversions were performed:
'_symmetry_cell_setting' value 'Tetragonal' changed to 'tetragonal'
according to '/home/saulius/struct/CIF-dictionaries/cif_core.dic'
dictionary named 'cif_core.dic' version 2.4.1 from 2010-06-29.

Automatic conversion script
Id: cif_fix_enum 1527 2010-12-29 10:47:43Z saulius 
;
_cod_database_code 8101145

loop_
_symmetry_equiv_pos_as_xyz
'x, y, z'
'-x, -y, z'
'-y, x, z+1/2'
'y, -x, z+1/2'
'-x+1/2, y+1/2, -z'
'x+1/2, -y+1/2, -z'
'y+1/2, x+1/2, -z+1/2'
'-y+1/2, -x+1/2, -z+1/2'
'-x, -y, -z'
'x, y, -z'
'y, -x, -z-1/2'
'-y, x, -z-1/2'
'x-1/2, -y-1/2, z'
'-x-1/2, y-1/2, z'
'-y-1/2, -x-1/2, z-1/2'
'y-1/2, x-1/2, z-1/2'

loop_
_atom_site_label
_atom_site_type_symbol
_atom_site_fract_x
_atom_site_fract_y
_atom_site_fract_z
_atom_site_U_iso_or_equiv
_atom_site_adp_type
_atom_site_occupancy
_atom_site_symmetry_multiplicity
_atom_site_calc_flag
_atom_site_refinement_flags
_atom_site_disorder_assembly
_atom_site_disorder_group
Pd1 Pd 0.04507(6) 0.13065(5) 0.0000 0.0065(2) Uani 1 8 d S . .
Pd2 Pd 0.23178(6) 0.35785(6) 0.0000 0.0065(3) Uani 1 8 d S . .
Pd3 Pd 0.11259(4) 0.61259(4) 0.2500 0.0069(3) Uani 1 8 d S . .
Se1 Se 0.17697(5) 0.11009(5) 0.27523(9) 0.0062(3) Uani 1 16 d . . .
Se2 Se 0.59667(6) 0.09667(6) 0.2500 0.0067(3) Uani 1 8 d S . .

loop_
_atom_site_aniso_label
_atom_site_aniso_U_11
_atom_site_aniso_U_22
_atom_site_aniso_U_33
_atom_site_aniso_U_23
_atom_site_aniso_U_13
_atom_site_aniso_U_12
Pd1 0.0076(4) 0.0090(4) 0.0029(4) 0.000 0.000 0.0006(2)
Pd2 0.0075(4) 0.0089(4) 0.0032(4) 0.000 0.000 0.0006(2)
Pd3 0.0072(3) 0.0072(3) 0.0061(4) 0.00022(15) -0.00022(15) -0.00023(19)
Se1 0.0076(4) 0.0079(4) 0.0032(4) 0.00012(18) 0.0000(2) 0.00027(18)
Se2 0.0078(3) 0.0078(3) 0.0046(5) -0.0001(2) 0.0001(2) -0.0002(3)

loop_
_geom_bond_atom_site_label_1
_geom_bond_atom_site_label_2
_geom_bond_distance
_geom_bond_site_symmetry_2
_geom_bond_publ_flag
Pd1 Se1 2.4456(7) 3_554 ?
Pd1 Se1 2.4456(7) 12_556 ?
Pd1 Se1 2.4683(8) . ?
Pd1 Se1 2.4683(8) 10 ?
Pd1 Pd1 3.1966(13) 9 ?
Pd2 Se2 2.4039(7) 4_564 ?
Pd2 Se2 2.4039(7) 11_566 ?
Pd2 Se1 2.4454(8) 8 ?
Pd2 Se1 2.4454(8) 15_665 ?
Pd3 Se2 2.4270(7) 11_566 ?
Pd3 Se2 2.4270(7) 12_556 ?
Pd3 Se1 2.4402(7) 14_665 ?
Pd3 Se1 2.4402(7) 11_566 ?
Se1 Pd3 2.4402(7) 12_656 ?
Se1 Pd2 2.4454(8) 15_666 ?
Se1 Pd1 2.4456(7) 11_556 ?
Se2 Pd2 2.4039(7) 3_655 ?
Se2 Pd2 2.4039(7) 13_665 ?
Se2 Pd3 2.4270(7) 11_556 ?
Se2 Pd3 2.4270(7) 12_656 ?
